data_7016278
loop_
_publ_author_name
'Sundaravel, Karuppasamy'
'Suresh, Eringathodi'
'Saminathan, Kolandaivel'
'Palaniandavar, Mallayan'

_publ_section_title
;
 Iron(III) complexes of N(2)O and N(3)O donor ligands as functional
 models for catechol dioxygenase enzymes: ether oxygen coordination
 tunes the regioselectivity and reactivity.
;
_journal_issue 32
_journal_name_full 'Dalton transactions (Cambridge, England : 2003)'
_journal_page_first 8092
_journal_page_last 8107
_journal_paper_doi 10.1039/c0dt01598a
_journal_volume 40
_journal_year 2011
_chemical_formula_sum 'C11 H16 Cl3 Fe N2 O'
_chemical_formula_weight 354.46
_chemical_name_systematic
;
?
;
_space_group_IT_number 14
_symmetry_cell_setting monoclinic
_symmetry_space_group_name_Hall '-P 2ybc'
_symmetry_space_group_name_H-M 'P 1 21/c 1'
_atom_sites_solution_hydrogens geom
_atom_sites_solution_primary direct
_atom_sites_solution_secondary difmap
_audit_creation_method SHELXL-97
_cell_angle_alpha 90.00
_cell_angle_beta 117.599(12)
_cell_angle_gamma 90.00
_cell_formula_units_Z 4
_cell_length_a 7.991(3)
_cell_length_b 11.870(4)
_cell_length_c 17.249(5)
_cell_measurement_reflns_used 1281
_cell_measurement_temperature 293(2)
_cell_measurement_theta_max 22.48
_cell_measurement_theta_min 2.17
_cell_volume 1450.0(9)
_computing_cell_refinement 'BRUKER SMART'
_computing_data_collection 'BRUKER SMART'
_computing_data_reduction 'BRUKER SAINT'
_computing_molecular_graphics ORTEP
_computing_structure_refinement 'SHELXL-97 (Sheldrick, 1997)'
_computing_structure_solution 'SHELXS-97 (Sheldrick, 1990)'
_diffrn_ambient_temperature 293(2)
_diffrn_measured_fraction_theta_full 0.750
_diffrn_measured_fraction_theta_max 0.750
_diffrn_measurement_device_type 'BRUKER SMART APEX CCD DIFFRACTOMETER'
_diffrn_measurement_method 'OMEGA-PHI SCAN'
_diffrn_radiation_monochromator graphite
_diffrn_radiation_source 'fine-focus sealed tube'
_diffrn_radiation_type MoK\a
_diffrn_radiation_wavelength 0.71073
_diffrn_reflns_av_R_equivalents 0.0748
_diffrn_reflns_av_sigmaI/netI 0.1317
_diffrn_reflns_limit_h_max 9
_diffrn_reflns_limit_h_min -9
_diffrn_reflns_limit_k_max 14
_diffrn_reflns_limit_k_min -14
_diffrn_reflns_limit_l_max 20
_diffrn_reflns_limit_l_min -17
_diffrn_reflns_number 5212
_diffrn_reflns_theta_full 25.00
_diffrn_reflns_theta_max 25.00
_diffrn_reflns_theta_min 2.17
_exptl_absorpt_coefficient_mu 1.581
_exptl_absorpt_correction_T_max 0.8329
_exptl_absorpt_correction_T_min 0.6839
_exptl_absorpt_correction_type multi-scan
_exptl_absorpt_process_details 'BRUKER SADABS'
_exptl_crystal_colour YELLOW
_exptl_crystal_density_diffrn 1.624
_exptl_crystal_density_method 'not measured'
_exptl_crystal_description PLATES
_exptl_crystal_F_000 724
_exptl_crystal_size_max 0.26
_exptl_crystal_size_mid 0.22
_exptl_crystal_size_min 0.12
_refine_diff_density_max 0.704
_refine_diff_density_min -0.444
_refine_diff_density_rms 0.126
_refine_ls_extinction_method none
_refine_ls_goodness_of_fit_ref 1.093
_refine_ls_hydrogen_treatment constr
_refine_ls_matrix_type full
_refine_ls_number_parameters 163
_refine_ls_number_reflns 2021
_refine_ls_number_restraints 0
_refine_ls_restrained_S_all 1.093
_refine_ls_R_factor_all 0.1328
_refine_ls_R_factor_gt 0.0931
_refine_ls_shift/su_max 0.000
_refine_ls_shift/su_mean 0.000
_refine_ls_structure_factor_coef Fsqd
_refine_ls_weighting_details 'calc w=1/[\s^2^(Fo^2^)+(0.0929P)^2^+0.0000P] where P=(Fo^2^+2Fc^2^)/3'
_refine_ls_weighting_scheme calc
_refine_ls_wR_factor_gt 0.2045
_refine_ls_wR_factor_ref 0.2225
_reflns_number_gt 1428
_reflns_number_total 2021
_reflns_threshold_expression >2sigma(I)
_cod_data_source_file c0dt01598a.txt
_cod_data_source_block mpksf8af(2)
_cod_depositor_comments
;
The following automatic conversions were performed:

'_symmetry_cell_setting' value 'Monoclinic' changed to 'monoclinic'
according to /home/saulius/struct/CIF-dictionaries/cif_core.dic
dictionary named 'cif_core.dic' version 2.4.1 from
2010-06-29.

'_exptl_absorpt_correction_type' value 'MULTI-SCAN'
changed to 'multi-scan' according to
/home/saulius/struct/CIF-dictionaries/cif_core.dic dictionary named
'cif_core.dic' version 2.4.1 from 2010-06-29.

Automatic conversion script
Id: cif_fix_values 1715 2011-07-08 13:25:40Z adriana 
;
_cod_original_cell_volume 1450.0(8)
_cod_original_sg_symbol_H-M P21/c
_cod_database_code 7016278

loop_
_symmetry_equiv_pos_as_xyz
'x, y, z'
'-x, y+1/2, -z+1/2'
'-x, -y, -z'
'x, -y-1/2, z-1/2'

loop_
_atom_site_label
_atom_site_type_symbol
_atom_site_fract_x
_atom_site_fract_y
_atom_site_fract_z
_atom_site_U_iso_or_equiv
_atom_site_adp_type
_atom_site_occupancy
_atom_site_calc_flag
_atom_site_refinement_flags
Fe1 Fe 0.3325(2) 0.30385(10) 0.38281(9) 0.0294(4) Uani 1 d .
Cl1 Cl 0.3136(4) 0.4650(2) 0.30616(19) 0.0478(8) Uani 1 d .
Cl2 Cl 0.3730(4) 0.17375(18) 0.29605(19) 0.0424(7) Uani 1 d .
Cl3 Cl 0.6408(4) 0.3274(2) 0.48812(18) 0.0430(7) Uani 1 d .
N1 N 0.2885(11) 0.1776(6) 0.4651(5) 0.0337(19) Uani 1 d .
N2 N 0.2237(11) 0.3994(6) 0.4605(6) 0.038(2) Uani 1 d .
H2C H 0.3114 0.4581 0.4751 0.050 Uiso 1 d .
O1 O 0.0328(9) 0.2805(6) 0.3099(4) 0.0381(16) Uani 1 d .
C1 C 0.2848(13) 0.0651(8) 0.4532(7) 0.038(2) Uani 1 d .
H1 H 0.2995 0.0371 0.4064 0.046 Uiso 1 calc R
C2 C 0.2605(16) -0.0082(9) 0.5073(9) 0.051(3) Uani 1 d .
H2 H 0.2555 -0.0852 0.4964 0.061 Uiso 1 calc R
C3 C 0.2429(15) 0.0311(10) 0.5790(8) 0.053(3) Uani 1 d .
H3 H 0.2314 -0.0187 0.6179 0.064 Uiso 1 calc R
C4 C 0.2430(15) 0.1469(9) 0.5910(7) 0.043(3) Uani 1 d .
H4 H 0.2287 0.1771 0.6374 0.052 Uiso 1 calc R
C5 C 0.2649(14) 0.2149(8) 0.5320(6) 0.036(2) Uani 1 d .
C6 C 0.2690(16) 0.3421(8) 0.5434(7) 0.040(2) Uani 1 d .
H6A H 0.1783 0.3638 0.5633 0.048 Uiso 1 calc R
H6B H 0.3934 0.3652 0.5875 0.048 Uiso 1 calc R
C7 C 0.0229(15) 0.4229(8) 0.4042(8) 0.046(3) Uani 1 d .
H7A H 0.0118 0.4859 0.3663 0.055 Uiso 1 calc R
H7B H -0.0346 0.4450 0.4406 0.055 Uiso 1 calc R
C8 C -0.0831(16) 0.3248(9) 0.3490(8) 0.049(3) Uani 1 d .
H8 H -0.1004 0.2669 0.3852 0.059 Uiso 1 calc R
C9 C -0.2684(14) 0.3531(12) 0.2724(8) 0.060(3) Uani 1 d .
H9A H -0.3723 0.3259 0.2816 0.072 Uiso 1 calc R
H9B H -0.2813 0.4340 0.2634 0.072 Uiso 1 calc R
C10 C -0.267(2) 0.2992(19) 0.2002(10) 0.138(10) Uani 1 d .
H10A H -0.3249 0.3479 0.1494 0.165 Uiso 1 calc R
H10B H -0.3404 0.2304 0.1873 0.165 Uiso 1 calc R
C11 C -0.0771(18) 0.2728(12) 0.2174(8) 0.061(3) Uani 1 d .
H11A H -0.0706 0.1975 0.1972 0.073 Uiso 1 calc R
H11B H -0.0328 0.3262 0.1884 0.073 Uiso 1 calc R

loop_
_atom_site_aniso_label
_atom_site_aniso_U_11
_atom_site_aniso_U_22
_atom_site_aniso_U_33
_atom_site_aniso_U_23
_atom_site_aniso_U_13
_atom_site_aniso_U_12
Fe1 0.0365(8) 0.0228(7) 0.0314(8) -0.0019(6) 0.0178(6) 0.0034(6)
Cl1 0.0693(19) 0.0353(13) 0.0487(17) 0.0070(12) 0.0357(15) 0.0062(12)
Cl2 0.0596(18) 0.0313(12) 0.0495(16) -0.0057(11) 0.0364(14) 0.0043(11)
Cl3 0.0367(14) 0.0380(14) 0.0457(16) -0.0024(12) 0.0119(12) -0.0027(11)
N1 0.035(5) 0.025(4) 0.036(5) 0.000(3) 0.012(4) 0.003(3)
N2 0.037(5) 0.033(4) 0.041(5) -0.008(4) 0.016(4) 0.000(4)
O1 0.036(4) 0.051(4) 0.025(4) -0.003(3) 0.012(3) 0.013(3)
C1 0.032(5) 0.038(5) 0.048(6) 0.000(5) 0.023(5) 0.009(4)
C2 0.057(7) 0.039(6) 0.070(8) 0.012(6) 0.042(7) 0.005(5)
C3 0.049(7) 0.070(8) 0.046(7) 0.025(6) 0.027(6) 0.009(6)
C4 0.055(7) 0.052(6) 0.035(6) -0.001(5) 0.032(6) 0.002(5)
C5 0.038(6) 0.036(5) 0.025(5) -0.002(4) 0.006(5) 0.008(4)
C6 0.056(7) 0.038(5) 0.027(6) -0.004(5) 0.020(5) 0.006(5)
C7 0.049(7) 0.037(5) 0.052(7) -0.013(5) 0.023(6) 0.014(5)
C8 0.042(6) 0.064(7) 0.043(7) -0.001(6) 0.022(6) 0.011(5)
C9 0.027(6) 0.100(9) 0.061(8) -0.004(8) 0.027(6) 0.009(6)
C10 0.080(12) 0.25(3) 0.051(10) -0.008(13) 0.000(9) 0.105(15)
C11 0.056(8) 0.083(9) 0.041(7) -0.015(7) 0.020(6) -0.001(7)

loop_
_atom_type_symbol
_atom_type_description
_atom_type_scat_dispersion_real
_atom_type_scat_dispersion_imag
_atom_type_scat_source
C C 0.0033 0.0016 'International Tables Vol C Tables 4.2.6.8 and 6.1.1.4'
N N 0.0061 0.0033 'International Tables Vol C Tables 4.2.6.8 and 6.1.1.4'
O O 0.0106 0.0060 'International Tables Vol C Tables 4.2.6.8 and 6.1.1.4'
H H 0.0000 0.0000 'International Tables Vol C Tables 4.2.6.8 and 6.1.1.4'
Fe Fe 0.3463 0.8444 'International Tables Vol C Tables 4.2.6.8 and 6.1.1.4'
Cl Cl 0.1484 0.1585 'International Tables Vol C Tables 4.2.6.8 and 6.1.1.4'

loop_
_geom_angle_atom_site_label_1
_geom_angle_atom_site_label_2
_geom_angle_atom_site_label_3
_geom_angle
O1 Fe1 N1 79.7(3)
O1 Fe1 N2 77.1(3)
N1 Fe1 N2 74.6(3)
O1 Fe1 Cl2 89.26(19)
N1 Fe1 Cl2 94.4(2)
N2 Fe1 Cl2 163.7(2)
O1 Fe1 Cl1 90.7(2)
N1 Fe1 Cl1 162.4(2)
N2 Fe1 Cl1 89.0(2)
Cl2 Fe1 Cl1 100.28(11)
O1 Fe1 Cl3 166.91(19)
N1 Fe1 Cl3 90.3(2)
N2 Fe1 Cl3 92.1(2)
Cl2 Fe1 Cl3 100.06(11)
Cl1 Fe1 Cl3 96.56(11)
C5 N1 C1 117.4(9)
C5 N1 Fe1 117.6(6)
C1 N1 Fe1 125.0(7)
C7 N2 C6 115.7(8)
C7 N2 Fe1 108.1(6)
C6 N2 Fe1 111.2(6)
C7 N2 H2C 119
C6 N2 H2C 105
Fe1 N2 H2C 95
C11 O1 C8 110.1(8)
C11 O1 Fe1 127.3(7)
C8 O1 Fe1 117.0(6)
N1 C1 C2 122.0(10)
N1 C1 H1 119.0
C2 C1 H1 119.0
C1 C2 C3 120.3(10)
C1 C2 H2 119.9
C3 C2 H2 119.9
C2 C3 C4 118.2(10)
C2 C3 H3 120.9
C4 C3 H3 120.9
C5 C4 C3 117.5(10)
C5 C4 H4 121.2
C3 C4 H4 121.2
N1 C5 C4 124.5(9)
N1 C5 C6 116.1(9)
C4 C5 C6 119.4(9)
N2 C6 C5 110.7(8)
N2 C6 H6A 109.5
C5 C6 H6A 109.5
N2 C6 H6B 109.5
C5 C6 H6B 109.5
H6A C6 H6B 108.1
N2 C7 C8 113.4(8)
N2 C7 H7A 108.9
C8 C7 H7A 108.9
N2 C7 H7B 108.9
C8 C7 H7B 108.9
H7A C7 H7B 107.7
O1 C8 C7 106.2(8)
O1 C8 C9 104.5(9)
C7 C8 C9 115.1(9)
O1 C8 H8 110.2
C7 C8 H8 110.2
C9 C8 H8 110.2
C10 C9 C8 105.6(9)
C10 C9 H9A 110.6
C8 C9 H9A 110.6
C10 C9 H9B 110.6
C8 C9 H9B 110.6
H9A C9 H9B 108.7
C9 C10 C11 110.9(14)
C9 C10 H10A 109.5
C11 C10 H10A 109.5
C9 C10 H10B 109.5
C11 C10 H10B 109.5
H10A C10 H10B 108.0
O1 C11 C10 105.1(11)
O1 C11 H11A 110.7
C10 C11 H11A 110.7
O1 C11 H11B 110.7
C10 C11 H11B 110.7
H11A C11 H11B 108.8

loop_
_geom_bond_atom_site_label_1
_geom_bond_atom_site_label_2
_geom_bond_distance
Fe1 O1 2.145(7)
Fe1 N1 2.202(8)
Fe1 N2 2.218(8)
Fe1 Cl2 2.276(3)
Fe1 Cl1 2.291(3)
Fe1 Cl3 2.303(3)
N1 C5 1.328(12)
N1 C1 1.350(12)
N2 C7 1.466(13)
N2 C6 1.469(12)
N2 H2C 0.94
O1 C11 1.424(14)
O1 C8 1.472(12)
C1 C2 1.355(14)
C1 H1 0.9300
C2 C3 1.388(16)
C2 H2 0.9300
C3 C4 1.390(15)
C3 H3 0.9300
C4 C5 1.373(14)
C4 H4 0.9300
C5 C6 1.521(12)
C6 H6A 0.9700
C6 H6B 0.9700
C7 C8 1.494(15)
C7 H7A 0.9700
C7 H7B 0.9700
C8 C9 1.497(15)
C8 H8 0.9800
C9 C10 1.405(18)
C9 H9A 0.9700
C9 H9B 0.9700
C10 C11 1.44(2)
C10 H10A 0.9700
C10 H10B 0.9700
C11 H11A 0.9700
C11 H11B 0.9700
